data_7020913
loop_
_publ_author_name
'Marchetti, Fabio'
'Pampaloni, Guido'
'Zacchini, Stefano'

_publ_section_title
;
 The interaction of molybdenum pentachloride with carbonyl compounds.
;
_journal_issue 7
_journal_name_full 'Dalton transactions (Cambridge, England : 2003)'
_journal_page_first 2477
_journal_page_last 2487
_journal_paper_doi 10.1039/c2dt32456c
_journal_volume 42
_journal_year 2013
_chemical_formula_sum 'C12.5 H23 Cl6 Mo N2 O2'
_chemical_formula_weight 541.97
_chemical_name_systematic
;
?
;
_space_group_IT_number 2
_symmetry_cell_setting triclinic
_symmetry_space_group_name_Hall '-P 1'
_symmetry_space_group_name_H-M 'P -1'
_atom_sites_solution_hydrogens geom
_atom_sites_solution_primary direct
_atom_sites_solution_secondary difmap
_audit_creation_method SHELXL-97
_cell_angle_alpha 98.165(2)
_cell_angle_beta 94.358(2)
_cell_angle_gamma 108.054(2)
_cell_formula_units_Z 2
_cell_length_a 7.9367(15)
_cell_length_b 9.3654(17)
_cell_length_c 14.858(3)
_cell_measurement_reflns_used 3629
_cell_measurement_temperature 100(2)
_cell_measurement_theta_max 25.5795
_cell_measurement_theta_min 2.4925
_cell_volume 1030.9(3)
_computing_cell_refinement 'APEX2 (Bruker AXS, 2006)'
_computing_data_collection 'APEX2 (Bruker AXS, 2006)'
_computing_data_reduction 'SAINT (Bruker AXS, 2004)'
_computing_molecular_graphics 'ORTEPIII (johnson, 1996)'
_computing_publication_material 'XCIF (Bruker AXS, 2001)'
_computing_structure_refinement 'SHELXL-97 (Sheldrick, 1997)'
_computing_structure_solution 'SHELXS-97 (Sheldrick, 1990)'
_diffrn_ambient_temperature 100(2)
_diffrn_measured_fraction_theta_full 0.987
_diffrn_measured_fraction_theta_max 0.987
_diffrn_measurement_device_type 'CCD area detector'
_diffrn_measurement_method 'phi and omega scans'
_diffrn_radiation_monochromator graphite
_diffrn_radiation_source 'fine-focus sealed tube'
_diffrn_radiation_type MoK\a
_diffrn_radiation_wavelength 0.71073
_diffrn_reflns_av_R_equivalents 0.0355
_diffrn_reflns_av_sigmaI/netI 0.0447
_diffrn_reflns_limit_h_max 9
_diffrn_reflns_limit_h_min -9
_diffrn_reflns_limit_k_max 11
_diffrn_reflns_limit_k_min -11
_diffrn_reflns_limit_l_max 18
_diffrn_reflns_limit_l_min -18
_diffrn_reflns_number 10160
_diffrn_reflns_theta_full 25.81
_diffrn_reflns_theta_max 25.81
_diffrn_reflns_theta_min 1.40
_exptl_absorpt_coefficient_mu 1.422
_exptl_absorpt_correction_T_max 0.8593
_exptl_absorpt_correction_T_min 0.7839
_exptl_absorpt_correction_type empirical
_exptl_absorpt_process_details
;
Data were corrected for Lorentz polarization and absorption
effects (empirical absorption correction SADABS).
R(int) = 0.0958 (selected reflections only, before parameter refinement)
R(int) = 0.0434 (selected reflections only, after parameter refinement)
;
_exptl_crystal_colour pale-green
_exptl_crystal_density_diffrn 1.746
_exptl_crystal_density_method 'not measured'
_exptl_crystal_description plate
_exptl_crystal_F_000 544
_exptl_crystal_size_max 0.18
_exptl_crystal_size_mid 0.13
_exptl_crystal_size_min 0.11
_refine_diff_density_max 2.226
_refine_diff_density_min -1.600
_refine_diff_density_rms 0.149
_refine_ls_extinction_method none
_refine_ls_goodness_of_fit_ref 1.048
_refine_ls_hydrogen_treatment mixed
_refine_ls_matrix_type full
_refine_ls_number_parameters 217
_refine_ls_number_reflns 3926
_refine_ls_number_restraints 65
_refine_ls_restrained_S_all 1.048
_refine_ls_R_factor_all 0.0681
_refine_ls_R_factor_gt 0.0531
_refine_ls_shift/su_max 0.001
_refine_ls_shift/su_mean 0.000
_refine_ls_structure_factor_coef Fsqd
_refine_ls_weighting_details 'calc w=1/[\s^2^(Fo^2^)+(0.0726P)^2^+4.6611P] where P=(Fo^2^+2Fc^2^)/3'
_refine_ls_weighting_scheme calc
_refine_ls_wR_factor_gt 0.1335
_refine_ls_wR_factor_ref 0.1449
_reflns_number_gt 3180
_reflns_number_total 3926
_reflns_threshold_expression >2sigma(I)
_cod_data_source_file c2dt32456c.txt
_cod_data_source_block p-1
_cod_depositor_comments
;
The following automatic conversions were performed:

'_symmetry_cell_setting' value 'Triclinic' changed to 'triclinic'
according to /home/saulius/struct/CIF-dictionaries/cif_core.dic
dictionary named 'cif_core.dic' version 2.4.2 from 2011-04-26.

Automatic conversion script
Id: cif_fix_values 1891 2012-01-12 08:04:46Z andrius 
;
_cod_original_sg_symbol_H-M P-1
_cod_original_formula_sum 'C12.50 H23 Cl6 Mo N2 O2'
_cod_database_code 7020913

loop_
_symmetry_equiv_pos_as_xyz
'x, y, z'
'-x, -y, -z'

loop_
_atom_site_label
_atom_site_type_symbol
_atom_site_fract_x
_atom_site_fract_y
_atom_site_fract_z
_atom_site_U_iso_or_equiv
_atom_site_adp_type
_atom_site_occupancy
_atom_site_symmetry_multiplicity
_atom_site_calc_flag
_atom_site_refinement_flags
_atom_site_disorder_assembly
_atom_site_disorder_group
Mo1 Mo 0.66674(6) 0.52996(5) 0.72571(3) 0.02145(17) Uani 1 1 d . . .
Cl1 Cl 0.6380(2) 0.33874(16) 0.82023(10) 0.0298(3) Uani 1 1 d . . .
Cl2 Cl 0.95985(19) 0.66302(16) 0.80264(10) 0.0310(3) Uani 1 1 d . . .
Cl3 Cl 0.7282(2) 0.68649(16) 0.61160(10) 0.0299(3) Uani 1 1 d . . .
Cl4 Cl 0.41703(19) 0.35989(16) 0.62461(10) 0.0298(3) Uani 1 1 d . . .
O1 O 0.5586(5) 0.6289(4) 0.7862(3) 0.0275(9) Uani 1 1 d . . .
O2 O 0.8162(5) 0.3847(4) 0.6465(3) 0.0256(8) Uani 1 1 d . . .
C1 C 0.8270(7) 0.3352(6) 0.5631(4) 0.0231(11) Uani 1 1 d U . .
C2 C 0.9165(8) 0.2165(6) 0.5430(4) 0.0266(12) Uani 1 1 d U . .
H2A H 0.9703 0.2002 0.6014 0.032 Uiso 1 1 calc R . .
H2B H 1.0142 0.2541 0.5059 0.032 Uiso 1 1 calc R . .
C3 C 0.7845(9) 0.0625(7) 0.4908(4) 0.0327(13) Uani 1 1 d U . .
H3A H 0.8323 -0.0201 0.5023 0.039 Uiso 1 1 calc R . .
H3B H 0.6693 0.0435 0.5162 0.039 Uiso 1 1 calc R . .
C4 C 0.7498(9) 0.0542(7) 0.3879(4) 0.0355(14) Uani 1 1 d U . .
H4A H 0.6710 -0.0499 0.3602 0.043 Uiso 1 1 calc R . .
H4B H 0.8647 0.0712 0.3624 0.043 Uiso 1 1 calc R . .
C5 C 0.6643(8) 0.1686(7) 0.3596(4) 0.0320(13) Uani 1 1 d U . .
H5A H 0.6467 0.1541 0.2919 0.038 Uiso 1 1 calc R . .
H5B H 0.5449 0.1457 0.3806 0.038 Uiso 1 1 calc R . .
C6 C 0.7698(8) 0.3342(7) 0.3966(4) 0.0285(12) Uani 1 1 d U . .
H6A H 0.8966 0.3519 0.3877 0.034 Uiso 1 1 calc R . .
H6B H 0.7249 0.3990 0.3606 0.034 Uiso 1 1 calc R . .
N1 N 0.7600(7) 0.3817(5) 0.4941(3) 0.0256(10) Uani 1 1 d D . .
H1 H 0.689(7) 0.434(6) 0.512(4) 0.031 Uiso 1 1 d D . .
Cl5 Cl -0.2145(3) 0.0249(2) 0.74778(18) 0.0720(7) Uani 1 1 d . . .
C21 C -0.0167(9) 0.1521(7) 0.7977(5) 0.0392(15) Uani 1 1 d U . .
C22 C 0.1041(10) 0.0992(8) 0.8578(5) 0.0442(16) Uani 1 1 d U . .
H22A H 0.2214 0.1198 0.8346 0.053 Uiso 1 1 calc R . .
H22B H 0.0520 -0.0123 0.8547 0.053 Uiso 1 1 calc R . .
C23 C 0.1317(11) 0.1789(8) 0.9582(5) 0.0448(16) Uani 1 1 d U . .
H23A H 0.0149 0.1814 0.9761 0.054 Uiso 1 1 calc R . .
H23B H 0.1761 0.1180 0.9976 0.054 Uiso 1 1 calc R . .
C24 C 0.2611(10) 0.3397(8) 0.9761(4) 0.0423(15) Uani 1 1 d U . .
H24A H 0.3785 0.3361 0.9596 0.051 Uiso 1 1 calc R . .
H24B H 0.2769 0.3796 1.0426 0.051 Uiso 1 1 calc R . .
C25 C 0.2076(9) 0.4506(8) 0.9251(5) 0.0381(14) Uani 1 1 d U . .
H25A H 0.0916 0.4563 0.9424 0.046 Uiso 1 1 calc R . .
H25B H 0.2973 0.5531 0.9450 0.046 Uiso 1 1 calc R . .
C26 C 0.1910(8) 0.4101(7) 0.8225(4) 0.0343(14) Uani 1 1 d U . .
H26A H 0.1983 0.5023 0.7955 0.041 Uiso 1 1 calc R . .
H26B H 0.2924 0.3759 0.8056 0.041 Uiso 1 1 calc R . .
N2 N 0.0211(7) 0.2884(6) 0.7834(4) 0.0345(12) Uani 1 1 d D . .
H2 H -0.058(7) 0.313(8) 0.748(4) 0.041 Uiso 1 1 d D . .
C31 C 0.411(3) 0.946(2) 1.0683(8) 0.142(12) Uiso 0.50 1 d PD A -1
H31A H 0.3097 0.9679 1.0959 0.170 Uiso 0.50 1 calc PR A -1
H31B H 0.4435 0.8705 1.1000 0.170 Uiso 0.50 1 calc PR A -1
Cl31 Cl 0.3466(8) 0.8719(7) 0.9533(4) 0.0819(15) Uiso 0.50 1 d PD A -1
Cl32 Cl 0.5879(11) 1.1090(9) 1.0824(5) 0.107(2) Uiso 0.50 1 d PD A -1

loop_
_atom_site_aniso_label
_atom_site_aniso_U_11
_atom_site_aniso_U_22
_atom_site_aniso_U_33
_atom_site_aniso_U_23
_atom_site_aniso_U_13
_atom_site_aniso_U_12
Mo1 0.0232(3) 0.0201(3) 0.0223(3) 0.00371(18) 0.00362(18) 0.00860(19)
Cl1 0.0348(8) 0.0301(7) 0.0305(7) 0.0140(6) 0.0098(6) 0.0141(6)
Cl2 0.0273(7) 0.0278(7) 0.0343(8) -0.0012(6) -0.0012(6) 0.0080(6)
Cl3 0.0395(8) 0.0271(7) 0.0305(7) 0.0118(6) 0.0121(6) 0.0165(6)
Cl4 0.0272(7) 0.0265(7) 0.0324(7) 0.0011(6) -0.0016(6) 0.0072(6)
O1 0.031(2) 0.028(2) 0.027(2) 0.0038(17) 0.0065(17) 0.0134(18)
O2 0.026(2) 0.028(2) 0.025(2) 0.0042(16) 0.0056(16) 0.0114(17)
C1 0.021(3) 0.019(3) 0.027(3) 0.003(2) 0.004(2) 0.004(2)
C2 0.025(3) 0.026(3) 0.029(3) 0.004(2) 0.002(2) 0.009(2)
C3 0.039(3) 0.024(3) 0.035(3) 0.001(2) -0.001(3) 0.013(2)
C4 0.041(3) 0.024(3) 0.036(3) -0.002(2) -0.003(3) 0.009(3)
C5 0.033(3) 0.031(3) 0.030(3) 0.001(2) -0.001(2) 0.011(2)
C6 0.033(3) 0.027(3) 0.027(3) 0.005(2) 0.006(2) 0.012(2)
N1 0.031(3) 0.025(2) 0.024(2) 0.0036(19) 0.006(2) 0.014(2)
Cl5 0.0659(14) 0.0347(10) 0.0975(17) -0.0159(10) -0.0337(12) 0.0133(10)
C21 0.040(4) 0.028(3) 0.045(4) -0.009(3) -0.007(3) 0.014(3)
C22 0.053(4) 0.026(3) 0.054(4) 0.006(3) -0.007(3) 0.017(3)
C23 0.058(4) 0.038(3) 0.039(3) 0.018(3) 0.006(3) 0.013(3)
C24 0.047(4) 0.046(4) 0.028(3) -0.001(3) -0.002(3) 0.011(3)
C25 0.036(3) 0.033(3) 0.042(3) 0.001(3) 0.002(3) 0.010(3)
C26 0.031(3) 0.034(3) 0.041(3) 0.011(3) 0.007(3) 0.013(3)
N2 0.037(3) 0.040(3) 0.030(3) 0.000(2) -0.005(2) 0.023(3)

loop_
_atom_type_symbol
_atom_type_description
_atom_type_scat_dispersion_real
_atom_type_scat_dispersion_imag
_atom_type_scat_source
C C 0.0033 0.0016 'International Tables Vol C Tables 4.2.6.8 and 6.1.1.4'
H H 0.0000 0.0000 'International Tables Vol C Tables 4.2.6.8 and 6.1.1.4'
N N 0.0061 0.0033 'International Tables Vol C Tables 4.2.6.8 and 6.1.1.4'
O O 0.0106 0.0060 'International Tables Vol C Tables 4.2.6.8 and 6.1.1.4'
Cl Cl 0.1484 0.1585 'International Tables Vol C Tables 4.2.6.8 and 6.1.1.4'
Mo Mo -1.6832 0.6857 'International Tables Vol C Tables 4.2.6.8 and 6.1.1.4'

loop_
_geom_angle_atom_site_label_1
_geom_angle_atom_site_label_2
_geom_angle_atom_site_label_3
_geom_angle
O1 Mo1 O2 177.36(16)
O1 Mo1 Cl4 97.85(15)
O2 Mo1 Cl4 82.34(10)
O1 Mo1 Cl3 96.38(14)
O2 Mo1 Cl3 86.25(10)
Cl4 Mo1 Cl3 88.82(6)
O1 Mo1 Cl2 97.91(15)
O2 Mo1 Cl2 81.94(10)
Cl4 Mo1 Cl2 164.23(5)
Cl3 Mo1 Cl2 89.01(6)
O1 Mo1 Cl1 96.66(14)
O2 Mo1 Cl1 80.70(10)
Cl4 Mo1 Cl1 88.96(5)
Cl3 Mo1 Cl1 166.95(5)
Cl2 Mo1 Cl1 89.64(5)
C1 O2 Mo1 137.7(4)
O2 C1 N1 122.6(5)
O2 C1 C2 119.0(5)
N1 C1 C2 118.4(5)
C1 C2 C3 112.2(5)
C1 C2 H2A 109.2
C3 C2 H2A 109.2
C1 C2 H2B 109.2
C3 C2 H2B 109.2
H2A C2 H2B 107.9
C4 C3 C2 114.5(5)
C4 C3 H3A 108.6
C2 C3 H3A 108.6
C4 C3 H3B 108.6
C2 C3 H3B 108.6
H3A C3 H3B 107.6
C3 C4 C5 114.5(5)
C3 C4 H4A 108.6
C5 C4 H4A 108.6
C3 C4 H4B 108.6
C5 C4 H4B 108.6
H4A C4 H4B 107.6
C6 C5 C4 115.0(5)
C6 C5 H5A 108.5
C4 C5 H5A 108.5
C6 C5 H5B 108.5
C4 C5 H5B 108.5
H5A C5 H5B 107.5
N1 C6 C5 113.9(5)
N1 C6 H6A 108.8
C5 C6 H6A 108.8
N1 C6 H6B 108.8
C5 C6 H6B 108.8
H6A C6 H6B 107.7
C1 N1 C6 126.4(5)
C1 N1 H1 111(4)
C6 N1 H1 122(4)
N2 C21 C22 123.4(6)
N2 C21 Cl5 118.2(5)
C22 C21 Cl5 118.4(5)
C21 C22 C23 112.2(6)
C21 C22 H22A 109.2
C23 C22 H22A 109.2
C21 C22 H22B 109.2
C23 C22 H22B 109.2
H22A C22 H22B 107.9
C24 C23 C22 113.8(6)
C24 C23 H23A 108.8
C22 C23 H23A 108.8
C24 C23 H23B 108.8
C22 C23 H23B 108.8
H23A C23 H23B 107.7
C23 C24 C25 115.6(6)
C23 C24 H24A 108.4
C25 C24 H24A 108.4
C23 C24 H24B 108.4
C25 C24 H24B 108.4
H24A C24 H24B 107.4
C26 C25 C24 114.4(5)
C26 C25 H25A 108.7
C24 C25 H25A 108.7
C26 C25 H25B 108.7
C24 C25 H25B 108.7
H25A C25 H25B 107.6
N2 C26 C25 112.4(5)
N2 C26 H26A 109.1
C25 C26 H26A 109.1
N2 C26 H26B 109.1
C25 C26 H26B 109.1
H26A C26 H26B 107.8
C21 N2 C26 123.3(5)
C21 N2 H2 119(5)
C26 N2 H2 118(5)
Cl32 C31 Cl31 110.1(8)
Cl32 C31 H31A 109.6
Cl31 C31 H31A 109.6
Cl32 C31 H31B 109.6
Cl31 C31 H31B 109.6
H31A C31 H31B 108.2

loop_
_geom_bond_atom_site_label_1
_geom_bond_atom_site_label_2
_geom_bond_distance
Mo1 O1 1.667(4)
Mo1 O2 2.324(4)
Mo1 Cl4 2.3734(15)
Mo1 Cl3 2.3769(14)
Mo1 Cl2 2.3802(15)
Mo1 Cl1 2.3961(14)
O2 C1 1.278(7)
C1 N1 1.309(7)
C1 C2 1.503(8)
C2 C3 1.550(8)
C2 H2A 0.9900
C2 H2B 0.9900
C3 C4 1.520(9)
C3 H3A 0.9900
C3 H3B 0.9900
C4 C5 1.522(9)
C4 H4A 0.9900
C4 H4B 0.9900
C5 C6 1.514(8)
C5 H5A 0.9900
C5 H5B 0.9900
C6 N1 1.468(7)
C6 H6A 0.9900
C6 H6B 0.9900
N1 H1 0.89(2)
Cl5 C21 1.688(7)
C21 N2 1.270(9)
C21 C22 1.500(9)
C22 C23 1.537(10)
C22 H22A 0.9900
C22 H22B 0.9900
C23 C24 1.509(10)
C23 H23A 0.9900
C23 H23B 0.9900
C24 C25 1.510(10)
C24 H24A 0.9900
C24 H24B 0.9900
C25 C26 1.502(9)
C25 H25A 0.9900
C25 H25B 0.9900
C26 N2 1.482(8)
C26 H26A 0.9900
C26 H26B 0.9900
N2 H2 0.90(2)
C31 Cl32 1.699(9)
C31 Cl31 1.724(9)
C31 H31A 0.9900
C31 H31B 0.9900

loop_
_geom_hbond_atom_site_label_D
_geom_hbond_atom_site_label_H
_geom_hbond_atom_site_label_A
_geom_hbond_distance_DH
_geom_hbond_distance_HA
_geom_hbond_distance_DA
_geom_hbond_angle_DHA
_geom_hbond_site_symmetry_A
N1 H1 Cl3 0.89(2) 2.52(5) 3.219(5) 136(5) .
N1 H1 Cl4 0.89(2) 2.81(5) 3.433(5) 129(5) .
N2 H2 O2 0.90(2) 2.05(3) 2.920(6) 165(6) 1_455
N2 H2 Cl1 0.90(2) 2.78(6) 3.292(5) 118(5) 1_455

loop_
_geom_torsion_atom_site_label_1
_geom_torsion_atom_site_label_2
_geom_torsion_atom_site_label_3
_geom_torsion_atom_site_label_4
_geom_torsion
O1 Mo1 O2 C1 143(3)
Cl4 Mo1 O2 C1 48.8(5)
Cl3 Mo1 O2 C1 -40.5(5)
Cl2 Mo1 O2 C1 -130.0(5)
Cl1 Mo1 O2 C1 139.0(5)
Mo1 O2 C1 N1 10.6(9)
Mo1 O2 C1 C2 -168.0(4)
O2 C1 C2 C3 114.5(6)
N1 C1 C2 C3 -64.2(7)
C1 C2 C3 C4 82.3(6)
C2 C3 C4 C5 -62.2(7)
C3 C4 C5 C6 58.5(8)
C4 C5 C6 N1 -75.5(7)
O2 C1 N1 C6 178.4(5)
C2 C1 N1 C6 -2.9(8)
C5 C6 N1 C1 67.3(8)
N2 C21 C22 C23 63.5(9)
Cl5 C21 C22 C23 -115.5(6)
C21 C22 C23 C24 -77.3(8)
C22 C23 C24 C25 61.8(8)
C23 C24 C25 C26 -62.1(8)
C24 C25 C26 N2 78.6(7)
C22 C21 N2 C26 1.6(10)
Cl5 C21 N2 C26 -179.3(5)
C25 C26 N2 C21 -66.5(8)
